data_1521770
loop_
_publ_author_name
'Podberezskaya, N.V.'
'Mironov, Yu.V.'
'Virovets, A.V.'
'Fedorov, V.E.'
'Kozeeva, L.P.'
'Naumov, N.G.'

_publ_section_title
;
 Statistical disordering of chalcogen atoms in the cluster fragments of K4
 (Re6 (mue3-S)8-y (mue3-Te)y (C N)6)
;
_journal_name_full 'Zhurnal Strukturnoi Khimii (Issue-No. from 1981)'
_journal_page_first 530
_journal_page_last 535
_journal_volume 40
_journal_year 1999
_chemical_formula_sum 'C6 K4 N6 Re6 S6.874 Te1.126'
_chemical_name_systematic 'K4 (S6.874 Te1.126 (Re (C N))6)'
_space_group_IT_number 206
_symmetry_space_group_name_Hall '-I 2b 2c 3'
_symmetry_space_group_name_H-M 'I a -3'
_cell_angle_alpha 90
_cell_angle_beta 90
_cell_angle_gamma 90
_cell_formula_units_Z 8
_cell_length_a 17.278
_cell_length_b 17.278
_cell_length_c 17.278
_cell_volume 5157.989
_citation_journal_id_ASTM ZSTKAI
_cod_data_source_file Podberezskaya_ZSTKAI_1999_930.cif
_cod_data_source_block C6K4N6Re6S6.874Te1.126
_cod_database_code 1521770

loop_
_symmetry_equiv_pos_as_xyz
x,y,z
-x,-y+1/2,z
x,-y,-z+1/2
-x,y+1/2,-z+1/2
z,x,y
-z,-x+1/2,y
z,-x,-y+1/2
-z,x+1/2,-y+1/2
y,z,x
y,-z,-x+1/2
-y,z+1/2,-x+1/2
-y+1/2,-z,x+1/2
-x,-y,-z
x,y-1/2,-z
-x,y,z-1/2
x,-y-1/2,z-1/2
-z,-x,-y
z,x-1/2,-y
-z,x,y-1/2
z,-x-1/2,y-1/2
-y,-z,-x
-y,z,x-1/2
y,-z-1/2,x-1/2
y-1/2,z,-x-1/2
x+1/2,y+1/2,z+1/2
-x+1/2,-y+1,z+1/2
x+1/2,-y+1/2,-z+1
-x+1/2,y+1,-z+1
z+1/2,x+1/2,y+1/2
-z+1/2,-x+1,y+1/2
z+1/2,-x+1/2,-y+1
-z+1/2,x+1,-y+1
y+1/2,z+1/2,x+1/2
y+1/2,-z+1/2,-x+1
-y+1/2,z+1,-x+1
-y+1,-z+1/2,x+1
-x+1/2,-y+1/2,-z+1/2
x+1/2,y,-z+1/2
-x+1/2,y+1/2,z
x+1/2,-y,z
-z+1/2,-x+1/2,-y+1/2
z+1/2,x,-y+1/2
-z+1/2,x+1/2,y
z+1/2,-x,y
-y+1/2,-z+1/2,-x+1/2
-y+1/2,z+1/2,x
y+1/2,-z,x
y,z+1/2,-x

loop_
_atom_site_label
_atom_site_type_symbol
_atom_site_fract_x
_atom_site_fract_y
_atom_site_fract_z
_atom_site_occupancy
_atom_site_U_iso_or_equiv
Re1 Re+3 0.0353 0.4339 0.076 1 0.0
N1 N-3 0.1056 0.3139 0.2034 1 0.0
S1 S-2 0.8915 0.3915 0.1085 0.482 0.0
C1 C+2 0.0784 0.3554 0.1596 1 0.0
K1 K+1 0 0.25 0.3078 1 0.0
Te2 Te-2 0.0228 0.5417 0.163 0.015 0.0
K2 K+1 0.75 0.25 0.25 1 0.0
Te1 Te-2 0.8915 0.3915 0.1085 0.518 0.0
S2 S-2 0.0228 0.5417 0.163 0.985 0.0
